data_2020755
loop_
_publ_author_name
'Kamwaya, M. E.'
'Khoo, L. E.'

_publ_section_title
;
 Molecular adduct of dimethyltin dichloride with
 2-(p-methoxyphenyliminomethyl)phenol, [SnCl~2~(CH~3~)~2~(C~14~H~13~NO~2~)~2~]
;
_journal_coden_ASTM ACSCEE
_journal_issue 7
_journal_name_full
;
 Acta Crystallographica, Section C: Crystal Structure Communications
;
_journal_page_first 1027
_journal_page_last 1029
_journal_paper_doi 10.1107/s0108270185006448
_journal_volume 41
_journal_year 1985
_chemical_formula_sum 'C30 H32 Cl2 N2 O4 Sn'
_chemical_formula_weight 674.2
_space_group_IT_number 14
_symmetry_cell_setting monoclinic
_symmetry_Int_Tables_number 14
_symmetry_space_group_name_Hall '-P 2yab'
_symmetry_space_group_name_H-M 'P 1 21/a 1'
_cell_angle_alpha 90.
_cell_angle_beta 75.98(2)
_cell_angle_gamma 90.
_cell_formula_units_Z 2
_cell_length_a 9.735(2)
_cell_length_b 21.000(5)
_cell_length_c 7.140(4)
_cell_volume 1416.2(9)
_diffrn_ambient_temperature 293
_diffrn_radiation_probe x-ray
_diffrn_radiation_type MoK\a
_diffrn_radiation_wavelength 0.71069
_exptl_absorpt_coefficient_mu 1.4
_exptl_crystal_density_diffrn 1.581
_exptl_crystal_density_meas 1.58
_exptl_crystal_F_000 684
_refine_ls_number_reflns 1232
_refine_ls_R_factor_gt 0.0417
_refine_ls_wR_factor_gt 0.042
_cod_data_source_file Acta-Cryst-1985-C41-1027-1029.cif
_cod_data_source_block DimDic
_cod_original_sg_symbol_H-M 'P 21/a'
_cod_original_formula_sum 'H32 C30 Cl2 N2 O4 Sn'
_cod_database_code 2020755

loop_
_symmetry_equiv_pos_site_id
_symmetry_equiv_pos_as_xyz
1 x,y,z
2 1/2-x,1/2+y,-z
3 -x,-y,-z
4 1/2+x,1/2-y,z

loop_
_atom_site_label
_atom_site_type_symbol
_atom_site_thermal_displace_type
_atom_site_fract_x
_atom_site_fract_y
_atom_site_fract_z
_atom_site_occupancy
_atom_site_U_iso_or_equiv
_atom_site_calc_flag
_atom_site_refinement_flags
_atom_site_disorder_assembly
_atom_site_disorder_group
Sn Sn Uiso 0.00000 0.00000 1.00000 1.000 0.0355(13) . . . .
Cl Cl Uiso -0.1319(2) 0.08640(10) 0.8470(3) 1.000 0.0570(13) . . . .
O1 O Uiso 0.7449(5) -0.2327(2) 0.5615(9) 1.000 0.0608(13) . . . .
O2 O Uiso 0.2138(4) 0.0479(2) 0.9059(9) 1.000 0.0279(13) . . . .
N N Uiso 0.4640(4) -0.0033(2) 0.7715(7) 1.000 0.0380(13) . . . .
C1 C Uiso 0.6678(8) -0.2900(3) 0.6019(12) 1.000 0.0608(13) . . . .
C2 C Uiso 0.6715(6) -0.1765(3) 0.6110(10) 1.000 0.0367(13) . . . .
C3 C Uiso 0.7461(5) -0.1215(3) 0.5767(9) 1.000 0.0456(13) . . . .
C4 C Uiso 0.6824(6) -0.0634(3) 0.6259(11) 1.000 0.051(3) . . . .
C5 C Uiso 0.5354(6) -0.0605(3) 0.7201(10) 1.000 0.0418(13) . . . .
C6 C Uiso 0.4602(6) -0.1158(3) 0.7466(10) 1.000 0.0481(13) . . . .
C7 C Uiso 0.5240(6) -0.1753(3) 0.6966(11) 1.000 0.0532(13) . . . .
C8 C Uiso 0.5100(6) 0.0548(3) 0.7666(9) 1.000 0.0405(13) . . . .
C9 C Uiso 0.4228(5) 0.1092(3) 0.8202(9) 1.000 0.0443(13) . . . .
C10 C Uiso 0.4876(5) 0.1701(3) 0.7960(10) 1.000 0.0443(13) . . . .
C11 C Uiso 0.4086(6) 0.2234(3) 0.8498(10) 1.000 0.0393(13) . . . .
C12 C Uiso 0.2559(6) 0.2188(3) 0.9173(9) 1.000 0.0431(13) . . . .
C13 C Uiso 0.1954(6) 0.1600(3) 0.9332(10) 1.000 0.0519(13) . . . .
C14 C Uiso 0.2723(5) 0.1048(3) 0.8875(8) 1.000 0.0367(13) . . . .
C15 C Uiso 0.0531(8) -0.0506(3) 0.7354(11) 1.000 0.0570(13) . . . .

loop_
_geom_angle_atom_site_label_1
_geom_angle_atom_site_label_2
_geom_angle_atom_site_label_3
_geom_angle
_geom_angle_site_symmetry_1
_geom_angle_site_symmetry_2
_geom_angle_site_symmetry_3
_geom_angle_publ_flag
Cl Sn O2 94.42(13) . . . yes
Cl Sn C15 90.8(2) . . . yes
Cl Sn Cl 180.00 . . 3_557 yes
Cl Sn O2 85.58(13) . . 3_557 yes
Cl Sn C15 89.2(2) . . 3_557 yes
O2 Sn C15 87.1(3) . . . yes
Cl Sn O2 85.58(13) 3_557 . . yes
O2 Sn O2 180.00 . . 3_557 yes
O2 Sn C15 92.9(3) . . 3_557 yes
Cl Sn C15 89.2(2) 3_557 . . yes
O2 Sn C15 92.9(3) 3_557 . . yes
C15 Sn C15 180.00 . . 3_557 yes
Cl Sn O2 94.42(13) 3_557 . 3_557 yes
Cl Sn C15 90.8(2) 3_557 . 3_557 yes
O2 Sn C15 87.1(3) 3_557 . 3_557 yes
C1 O1 C2 117.4(6) . . . yes
Sn O2 C14 141.1(4) . . . yes
C5 N C8 131.1(5) . . . yes
O1 C2 C3 117.5(5) . . . yes
O1 C2 C7 122.2(6) . . . yes
C3 C2 C7 120.4(6) . . . no
C2 C3 C4 121.4(5) . . . no
C3 C4 C5 119.8(6) . . . no
N C5 C4 122.7(5) . . . yes
N C5 C6 118.8(5) . . . yes
C4 C5 C6 118.2(6) . . . no
C5 C6 C7 122.3(6) . . . no
C2 C7 C6 117.7(6) . . . no
N C8 C9 124.7(5) . . . yes
C8 C9 C10 118.3(5) . . . no
C8 C9 C14 122.4(6) . . . no
C10 C9 C14 119.3(5) . . . no
C9 C10 C11 120.2(5) . . . no
C10 C11 C12 120.2(6) . . . no
C11 C12 C13 118.4(6) . . . no
C12 C13 C14 123.0(6) . . . no
O2 C14 C9 118.4(5) . . . yes
O2 C14 C13 122.9(5) . . . yes
C9 C14 C13 118.7(6) . . . no

loop_
_geom_bond_atom_site_label_1
_geom_bond_atom_site_label_2
_geom_bond_distance
_geom_bond_site_symmetry_1
_geom_bond_site_symmetry_2
_geom_bond_publ_flag
Sn Cl 2.610(3) . . yes
Sn O2 2.262(5) . . yes
Sn C15 2.120(7) . . yes
Sn Cl 2.610(3) . 3_557 yes
Sn O2 2.262(5) . 3_557 yes
Sn C15 2.120(7) . 3_557 yes
O1 C1 1.411(8) . . yes
O1 C2 1.381(8) . . yes
O2 C14 1.317(7) . . yes
N C5 1.392(8) . . yes
N C8 1.297(8) . . yes
C2 C3 1.355(9) . . no
C2 C7 1.418(9) . . no
C3 C4 1.375(9) . . no
C4 C5 1.428(9) . . no
C5 C6 1.361(9) . . no
C6 C7 1.403(9) . . no
C8 C9 1.419(9) . . no
C9 C10 1.418(9) . . no
C9 C14 1.430(7) . . no
C10 C11 1.360(9) . . no
C11 C12 1.451(9) . . no
C12 C13 1.361(9) . . no
C13 C14 1.376(9) . . no

loop_
_geom_torsion_atom_site_label_1
_geom_torsion_atom_site_label_2
_geom_torsion_atom_site_label_3
_geom_torsion_atom_site_label_4
_geom_torsion
_geom_torsion_site_symmetry_1
_geom_torsion_site_symmetry_2
_geom_torsion_site_symmetry_3
_geom_torsion_site_symmetry_4
_geom_torsion_publ_flag
Cl Sn O2 C14 38.9(7) . . . . no
C15 Sn O2 C14 129.4(7) . . . . no
Cl Sn O2 C14 -141.1(7) 3_557 . . . no
C15 Sn O2 C14 -50.6(7) 3_557 . . . no
C1 O1 C2 C3 178.4(6) . . . . no
C1 O1 C2 C7 -0.9(10) . . . . no
Sn O2 C14 C9 178.8(5) . . . . no
Sn O2 C14 C13 -0.1(11) . . . . no
C8 N C5 C4 -7.6(11) . . . . no
C5 N C8 C9 178.4(6) . . . . no
C8 N C5 C6 177.7(6) . . . . no
O1 C2 C7 C6 178.2(6) . . . . no
C3 C2 C7 C6 -1.1(10) . . . . no
O1 C2 C3 C4 -178.3(6) . . . . no
C7 C2 C3 C4 1.0(10) . . . . no
C2 C3 C4 C5 1.8(10) . . . . no
C3 C4 C5 N -179.1(6) . . . . no
C3 C4 C5 C6 -4.4(10) . . . . no
N C5 C6 C7 179.3(6) . . . . no
C4 C5 C6 C7 4.4(10) . . . . no
C5 C6 C7 C2 -1.7(11) . . . . no
N C8 C9 C14 0.4(10) . . . . no
N C8 C9 C10 -176.2(6) . . . . no
C8 C9 C10 C11 -178.4(6) . . . . no
C8 C9 C14 C13 -178.9(6) . . . . no
C14 C9 C10 C11 4.9(9) . . . . no
C8 C9 C14 O2 2.2(9) . . . . no
C10 C9 C14 C13 -2.3(9) . . . . no
C10 C9 C14 O2 178.8(6) . . . . no
C9 C10 C11 C12 -5.1(10) . . . . no
C10 C11 C12 C13 2.9(10) . . . . no
C11 C12 C13 C14 -0.3(10) . . . . no
C12 C13 C14 C9 0.0(10) . . . . no
C12 C13 C14 O2 178.9(6) . . . . no
